data_7241342
loop_
_publ_author_name
'Zhang, Wei-Feng'
'Zhao, Jian-Qiang'
'Sun, Xing-Yu'
'Ma, Yue-Yu'
'Pan, Hong-Mei'
'Jing, Zhihong'
'Lei, Xiao-Wu'
'Yao, Qingxia'

_publ_section_title
;
 Tetrameric Cluster Assembled One-Dimensional Hybrid Lead Halides with
 Broadband Light Emission
;
_journal_name_full CrystEngComm
_journal_paper_doi 10.1039/D0CE01202E
_journal_year 2020
_chemical_formula_moiety C9N2H23Pb2Br6O
_chemical_formula_sum 'C9 H23 Br6 N2 O Pb2'
_chemical_formula_weight 1069.13
_space_group_IT_number 4
_space_group_name_Hall 'P 2yb'
_space_group_name_H-M_alt 'P 1 21 1'
_symmetry_cell_setting monoclinic
_symmetry_space_group_name_H-M 'P 1 21 1'
_atom_sites_solution_hydrogens geom
_atom_sites_solution_primary direct
_atom_sites_solution_secondary difmap
_audit_creation_method SHELXL-97
_audit_update_record
;
2020-07-26 deposited with the CCDC.	2020-10-01 downloaded from the CCDC.
;
_cell_angle_alpha 90.00
_cell_angle_beta 92.072(17)
_cell_angle_gamma 90.00
_cell_formula_units_Z 4
_cell_length_a 8.194(15)
_cell_length_b 19.75(4)
_cell_length_c 14.33(3)
_cell_measurement_reflns_used 5213
_cell_measurement_temperature 296(2)
_cell_measurement_theta_max 27.53
_cell_measurement_theta_min 2.24
_cell_volume 2318(8)
_computing_cell_refinement 'Bruker SAINT'
_computing_data_collection 'Bruker APEX2'
_computing_data_reduction 'Bruker SAINT'
_computing_molecular_graphics 'Bruker SHELXTL'
_computing_publication_material 'Bruker SHELXTL'
_computing_structure_refinement 'SHELXL-97 (Sheldrick, 2008)'
_computing_structure_solution 'SHELXS-97 (Sheldrick, 2008)'
_diffrn_ambient_temperature 296(2)
_diffrn_measured_fraction_theta_full 0.994
_diffrn_measured_fraction_theta_max 0.994
_diffrn_measurement_device_type 'Bruker APEX-II CCD'
_diffrn_measurement_method 'phi and omega scans'
_diffrn_radiation_monochromator graphite
_diffrn_radiation_source 'fine-focus sealed tube'
_diffrn_radiation_type MoK\a
_diffrn_radiation_wavelength 0.71073
_diffrn_reflns_av_R_equivalents 0.0517
_diffrn_reflns_av_sigmaI/netI 0.0692
_diffrn_reflns_limit_h_max 10
_diffrn_reflns_limit_h_min -10
_diffrn_reflns_limit_k_max 24
_diffrn_reflns_limit_k_min -24
_diffrn_reflns_limit_l_max 17
_diffrn_reflns_limit_l_min -17
_diffrn_reflns_number 24734
_diffrn_reflns_theta_full 25.88
_diffrn_reflns_theta_max 25.88
_diffrn_reflns_theta_min 1.42
_exptl_absorpt_coefficient_mu 24.855
_exptl_absorpt_correction_T_max 0.5123
_exptl_absorpt_correction_T_min 0.2251
_exptl_absorpt_correction_type multi-scan
_exptl_absorpt_process_details 'SADABS; Bruker, 2000'
_exptl_crystal_colour colorless
_exptl_crystal_density_diffrn 3.064
_exptl_crystal_density_method 'not measured'
_exptl_crystal_description block
_exptl_crystal_F_000 1892
_exptl_crystal_size_max 0.10
_exptl_crystal_size_mid 0.10
_exptl_crystal_size_min 0.08
_refine_diff_density_max 0.908
_refine_diff_density_min -0.799
_refine_diff_density_rms 0.166
_refine_ls_abs_structure_details 'Flack H D (1983), Acta Cryst. A39, 876-881'
_refine_ls_abs_structure_Flack 0.00
_refine_ls_extinction_method SHELXL
_refine_ls_goodness_of_fit_ref 0.952
_refine_ls_hydrogen_treatment mixed
_refine_ls_matrix_type full
_refine_ls_number_parameters 326
_refine_ls_number_reflns 8915
_refine_ls_number_restraints 1
_refine_ls_restrained_S_all 0.952
_refine_ls_R_factor_all 0.0778
_refine_ls_R_factor_gt 0.0361
_refine_ls_shift/su_max 0.005
_refine_ls_shift/su_mean 0.000
_refine_ls_structure_factor_coef Fsqd
_refine_ls_weighting_details 'calc w=1/[\s^2^(Fo^2^)+(0.0145P)^2^+0.0000P] where P=(Fo^2^+2Fc^2^)/3'
_refine_ls_weighting_scheme calc
_refine_ls_wR_factor_gt 0.0535
_refine_ls_wR_factor_ref 0.0621
_reflns_number_gt 5686
_reflns_number_total 8915
_reflns_threshold_expression >2sigma(I)
_cod_data_source_file d0ce01202e2.cif
_cod_data_source_block Com_2
_cod_depositor_comments
;
The following automatic conversions were performed:

data item '_exptl_absorpt_correction_type' value 'Multi-scan' was
changed to 'multi-scan' in accordance with the
/home/data/users/saulius/crontab/automatic-downloads/rss-feeds/RSC/lib/dictionaries/cif_core.dic
dictionary named 'cif_core.dic' version 2.4.2 last updated on
2011-04-26.

Automatic conversion script
Id: cif_fix_values 7556 2019-12-06 15:28:31Z antanas 
;
_cod_original_cell_volume 2317(7)
_cod_original_sg_symbol_H-M P2(1)
_cod_database_code 7241342

loop_
_symmetry_equiv_pos_as_xyz
'x, y, z'
'-x, y+1/2, -z'

loop_
_atom_site_label
_atom_site_type_symbol
_atom_site_fract_x
_atom_site_fract_y
_atom_site_fract_z
_atom_site_U_iso_or_equiv
_atom_site_adp_type
_atom_site_occupancy
_atom_site_symmetry_multiplicity
_atom_site_calc_flag
_atom_site_refinement_flags
_atom_site_disorder_assembly
_atom_site_disorder_group
Pb1 Pb -0.02542(19) 0.57540(6) 0.81211(11) 0.0342(4) Uani 1 1 d . . .
Pb2 Pb 0.34744(19) 0.57434(7) 0.54158(12) 0.0403(5) Uani 1 1 d . . .
Pb3 Pb -0.52483(19) 0.67571(7) 0.81181(11) 0.0345(4) Uani 1 1 d . . .
Pb4 Pb -0.1527(2) 0.67694(7) 0.54172(12) 0.0403(5) Uani 1 1 d . . .
Br12 Br -0.2424(5) 0.6588(2) 0.9378(3) 0.0460(12) Uani 1 1 d . . .
Br11 Br -0.4150(5) 0.6389(2) 0.4091(3) 0.0546(13) Uani 1 1 d . . .
Br10 Br -0.5937(6) 0.8067(2) 0.8914(4) 0.0500(13) Uani 1 1 d . . .
Br9 Br -0.0938(6) 0.4424(2) 0.8912(3) 0.0469(13) Uani 1 1 d . . .
Br8 Br 0.6417(5) 0.5595(2) 0.6908(3) 0.0545(13) Uani 1 1 d . . .
Br7 Br -0.1052(6) 0.7964(2) 0.4433(4) 0.0515(13) Uani 1 1 d . . .
Br6 Br 0.0911(5) 0.6150(2) 0.4084(3) 0.0453(11) Uani 1 1 d . . .
Br5 Br 0.1463(5) 0.6909(2) 0.6862(3) 0.0509(13) Uani 1 1 d . . .
Br4 Br 0.3975(6) 0.4540(3) 0.4430(4) 0.0560(14) Uani 1 1 d . . .
Br3 Br 0.2547(5) 0.5939(2) 0.9384(3) 0.0529(14) Uani 1 1 d . . .
Br2 Br -0.3720(5) 0.7586(2) 0.6613(3) 0.0531(12) Uani 1 1 d . . .
Br1 Br 0.1205(6) 0.4945(2) 0.6547(3) 0.0672(14) Uani 1 1 d . . .
N1 N 0.611(3) 0.3192(12) 0.8780(17) 0.020(5) Uiso 1 1 d . . .
H1A H 0.6942 0.3489 0.8793 0.024 Uiso 1 1 calc R . .
H1B H 0.5878 0.3095 0.9375 0.024 Uiso 1 1 calc R . .
N3 N 0.531(2) 0.3130(11) 0.5921(15) 0.090(10) Uani 1 1 d . . .
H3A H 0.4446 0.3325 0.5635 0.134 Uiso 1 1 calc R . .
H3B H 0.5618 0.2775 0.5589 0.134 Uiso 1 1 calc R . .
H3C H 0.6121 0.3427 0.5973 0.134 Uiso 1 1 calc R . .
O2 O 0.791(4) 0.4265(16) 0.590(2) 0.121(11) Uani 1 1 d . . .
N4 N 0.968(2) 0.4326(10) 0.4228(7) 0.040(6) Uani 1 1 d . . .
H4D H 0.9271 0.4680 0.4522 0.061 Uiso 1 1 calc R . .
H4E H 1.0695 0.4247 0.4450 0.061 Uiso 1 1 calc R . .
H4F H 0.9066 0.3963 0.4321 0.061 Uiso 1 1 calc R . .
C18 C 0.819(4) 0.4793(14) 0.279(2) 0.027(8) Uani 1 1 d . . .
H18A H 0.8030 0.5220 0.3112 0.032 Uiso 1 1 calc R . .
H18B H 0.7279 0.4500 0.2936 0.032 Uiso 1 1 calc R . .
O1 O 0.724(2) 0.3378(12) 0.4101(17) 0.053(5) Uani 1 1 d . . .
C17 C 1.035(3) 0.3875(12) 0.269(2) 0.044(9) Uani 1 1 d . . .
H17A H 0.9586 0.3503 0.2759 0.052 Uiso 1 1 calc R . .
H17B H 1.1384 0.3743 0.2986 0.052 Uiso 1 1 calc R . .
C16 C 0.464(3) 0.3641(11) 0.7358(18) 0.038(8) Uani 1 1 d . . .
H16A H 0.5571 0.3928 0.7245 0.045 Uiso 1 1 calc R . .
H16B H 0.3666 0.3863 0.7103 0.045 Uiso 1 1 calc R . .
C15 C 0.847(4) 0.245(2) 0.869(3) 0.051(11) Uani 1 1 d . . .
H15A H 0.8446 0.2371 0.9351 0.077 Uiso 1 1 calc R . .
H15B H 0.9063 0.2858 0.8575 0.077 Uiso 1 1 calc R . .
H15C H 0.8985 0.2075 0.8395 0.077 Uiso 1 1 calc R . .
C14 C 0.451(3) 0.3546(14) 0.8264(18) 0.030(7) Uiso 1 1 d . . .
C13 C 1.207(4) 0.4390(19) 0.146(3) 0.047(8) Uiso 1 1 d . . .
H13A H 1.2960 0.4116 0.1691 0.071 Uiso 1 1 calc R . .
H13B H 1.2027 0.4801 0.1817 0.071 Uiso 1 1 calc R . .
H13C H 1.2215 0.4497 0.0815 0.071 Uiso 1 1 calc R . .
C12 C 0.572(3) 0.1959(15) 0.850(2) 0.044(7) Uani 1 1 d . . .
H12A H 0.5664 0.1918 0.9163 0.066 Uiso 1 1 calc R . .
H12B H 0.6210 0.1560 0.8249 0.066 Uiso 1 1 calc R . .
H12C H 0.4637 0.2012 0.8227 0.066 Uiso 1 1 calc R . .
C11 C 0.294(4) 0.3015(19) 0.859(3) 0.062(10) Uani 1 1 d . . .
H11A H 0.2995 0.2598 0.8247 0.093 Uiso 1 1 calc R . .
H11B H 0.1908 0.3230 0.8454 0.093 Uiso 1 1 calc R . .
H11C H 0.3051 0.2922 0.9246 0.093 Uiso 1 1 calc R . .
C10 C 0.487(2) 0.2907(11) 0.6845(16) 0.056(8) Uiso 1 1 d . . .
C9 C 0.433(3) 0.4164(14) 0.8889(16) 0.051(10) Uani 1 1 d . . .
H9A H 0.5214 0.4472 0.8791 0.076 Uiso 1 1 calc R . .
H9B H 0.4354 0.4024 0.9531 0.076 Uiso 1 1 calc R . .
H9C H 0.3312 0.4385 0.8739 0.076 Uiso 1 1 calc R . .
N2 N 0.905(3) 0.4355(15) 0.1305(18) 0.047(7) Uani 1 1 d . . .
H2C H 0.8325 0.4012 0.1263 0.057 Uiso 1 1 calc R . .
H2D H 0.9154 0.4505 0.0718 0.057 Uiso 1 1 calc R . .
C8 C 0.816(4) 0.4916(16) 0.179(3) 0.051(9) Uani 1 1 d . . .
C7 C 0.9721(18) 0.4478(8) 0.3163(9) 0.010(3) Uani 1 1 d . . .
C6 C 0.652(4) 0.504(2) 0.137(3) 0.069(13) Uiso 1 1 d . . .
H6A H 0.5816 0.4671 0.1512 0.103 Uiso 1 1 calc R . .
H6B H 0.6599 0.5081 0.0705 0.103 Uiso 1 1 calc R . .
H6C H 0.6092 0.5453 0.1617 0.103 Uiso 1 1 calc R . .
C5 C 0.923(4) 0.5635(15) 0.165(2) 0.065(9) Uani 1 1 d . . .
H5A H 1.0274 0.5596 0.1962 0.098 Uiso 1 1 calc R . .
H5B H 0.8641 0.6009 0.1901 0.098 Uiso 1 1 calc R . .
H5C H 0.9369 0.5710 0.0992 0.098 Uiso 1 1 calc R . .
C4 C 1.067(4) 0.3306(14) 0.107(2) 0.079(12) Uani 1 1 d . . .
H4A H 1.1659 0.3082 0.1266 0.118 Uiso 1 1 calc R . .
H4B H 1.0632 0.3356 0.0402 0.118 Uiso 1 1 calc R . .
H4C H 0.9747 0.3041 0.1252 0.118 Uiso 1 1 calc R . .
C3 C 1.059(3) 0.4033(14) 0.1545(15) 0.031(6) Uani 1 1 d . . .
C2 C 0.676(4) 0.2758(19) 0.723(3) 0.056(11) Uiso 1 1 d . . .
H2A H 0.7243 0.2406 0.6856 0.068 Uiso 1 1 calc R . .
H2B H 0.7413 0.3165 0.7182 0.068 Uiso 1 1 calc R . .
C1 C 0.666(3) 0.2526(15) 0.8281(19) 0.019(5) Uiso 1 1 d . . .

loop_
_atom_site_aniso_label
_atom_site_aniso_U_11
_atom_site_aniso_U_22
_atom_site_aniso_U_33
_atom_site_aniso_U_23
_atom_site_aniso_U_13
_atom_site_aniso_U_12
Pb1 0.0342(9) 0.0341(10) 0.0341(10) 0.0020(9) -0.0017(8) -0.0047(8)
Pb2 0.0327(8) 0.0417(11) 0.0461(11) -0.0011(11) -0.0046(8) 0.0033(9)
Pb3 0.0339(9) 0.0374(10) 0.0324(10) -0.0020(9) 0.0042(8) 0.0032(8)
Pb4 0.0413(9) 0.0451(12) 0.0343(10) 0.0006(10) -0.0024(8) -0.0025(10)
Br12 0.049(3) 0.038(2) 0.050(3) -0.007(2) -0.004(2) 0.011(2)
Br11 0.057(3) 0.055(3) 0.050(3) 0.020(2) -0.018(2) -0.022(2)
Br10 0.060(3) 0.042(3) 0.047(3) -0.007(2) -0.002(3) 0.010(2)
Br9 0.055(3) 0.049(3) 0.038(3) 0.008(2) 0.006(2) -0.013(2)
Br8 0.072(3) 0.037(3) 0.053(3) -0.016(2) -0.017(2) 0.016(2)
Br7 0.057(3) 0.039(3) 0.059(3) 0.005(3) 0.003(3) -0.004(2)
Br6 0.042(2) 0.051(3) 0.042(3) 0.000(2) -0.003(2) 0.0062(18)
Br5 0.043(2) 0.054(3) 0.054(3) -0.002(2) -0.0217(19) -0.0008(19)
Br4 0.057(3) 0.046(3) 0.065(4) 0.000(3) 0.009(3) 0.011(3)
Br3 0.048(3) 0.078(3) 0.033(2) 0.002(2) -0.008(2) -0.018(2)
Br2 0.053(2) 0.045(2) 0.063(3) 0.0003(19) 0.0219(19) -0.0135(17)
Br1 0.078(3) 0.062(3) 0.064(3) -0.016(2) 0.034(2) -0.025(2)
N3 0.026(10) 0.044(13) 0.20(3) -0.011(15) 0.007(13) -0.012(9)
O2 0.107(17) 0.107(18) 0.15(2) -0.027(15) 0.023(15) -0.035(13)
N4 0.096(15) 0.053(12) -0.027(4) 0.016(6) 0.003(6) -0.001(10)
C18 0.040(11) 0.021(9) 0.021(10) -0.003(6) 0.020(7) 0.010(6)
O1 0.035(8) 0.050(8) 0.075(12) -0.033(8) 0.023(8) -0.020(7)
C17 0.032(14) 0.051(17) 0.047(19) 0.019(13) -0.006(12) -0.045(11)
C16 0.044(14) 0.036(14) 0.031(16) -0.015(11) -0.007(11) 0.043(10)
C15 0.038(12) 0.047(14) 0.067(16) -0.008(8) -0.022(8) 0.028(8)
C12 0.034(11) 0.046(16) 0.049(13) -0.006(11) -0.023(10) 0.016(10)
C11 0.026(9) 0.07(2) 0.088(18) 0.017(13) 0.028(9) -0.017(10)
C9 0.042(18) 0.08(2) 0.028(13) -0.053(14) -0.003(12) 0.016(14)
N2 0.052(12) 0.057(11) 0.031(10) -0.002(7) -0.012(7) -0.009(8)
C8 0.044(13) 0.024(11) 0.085(18) 0.001(10) 0.005(11) -0.011(9)
C7 0.022(7) 0.018(8) -0.009(6) 0.012(5) 0.004(5) -0.021(6)
C5 0.13(2) 0.015(11) 0.053(16) 0.012(11) 0.013(14) -0.009(12)
C4 0.07(2) 0.033(15) 0.14(3) 0.019(16) 0.040(19) 0.024(14)
C3 0.037(11) 0.048(11) 0.009(10) 0.013(9) 0.002(8) 0.010(7)

loop_
_atom_type_symbol
_atom_type_description
_atom_type_scat_dispersion_real
_atom_type_scat_dispersion_imag
_atom_type_scat_source
C C 0.0033 0.0016 'International Tables Vol C Tables 4.2.6.8 and 6.1.1.4'
H H 0.0000 0.0000 'International Tables Vol C Tables 4.2.6.8 and 6.1.1.4'
Br Br -0.2901 2.4595 'International Tables Vol C Tables 4.2.6.8 and 6.1.1.4'
N N 0.0061 0.0033 'International Tables Vol C Tables 4.2.6.8 and 6.1.1.4'
Pb Pb -3.3944 10.1111 'International Tables Vol C Tables 4.2.6.8 and 6.1.1.4'
O O 0.0106 0.0060 'International Tables Vol C Tables 4.2.6.8 and 6.1.1.4'

loop_
_geom_angle_atom_site_label_1
_geom_angle_atom_site_label_2
_geom_angle_atom_site_label_3
_geom_angle
_geom_angle_site_symmetry_1
_geom_angle_site_symmetry_3
_geom_angle_publ_flag
Br3 Pb1 Br9 91.72(16) . . ?
Br3 Pb1 Br1 101.86(18) . . ?
Br9 Pb1 Br1 84.33(19) . . ?
Br3 Pb1 Br12 91.64(19) . . ?
Br9 Pb1 Br12 97.62(17) . . ?
Br1 Pb1 Br12 166.31(14) . . ?
Br3 Pb1 Br8 173.87(13) . 1_455 ?
Br9 Pb1 Br8 87.16(15) . 1_455 ?
Br1 Pb1 Br8 84.04(17) . 1_455 ?
Br12 Pb1 Br8 82.54(17) . 1_455 ?
Br4 Pb2 Br6 91.07(18) . . ?
Br4 Pb2 Br1 86.02(19) . . ?
Br6 Pb2 Br1 93.03(19) . . ?
Br4 Pb2 Br11 86.11(18) . 1_655 ?
Br6 Pb2 Br11 86.5(2) . 1_655 ?
Br1 Pb2 Br11 172.11(15) . 1_655 ?
Br4 Pb2 Br8 98.03(16) . . ?
Br6 Pb2 Br8 169.21(14) . . ?
Br1 Pb2 Br8 93.37(19) . . ?
Br11 Pb2 Br8 88.36(19) 1_655 . ?
Br10 Pb3 Br12 91.16(16) . . ?
Br10 Pb3 Br2 83.56(19) . . ?
Br12 Pb3 Br2 99.47(18) . . ?
Br10 Pb3 Br3 96.37(18) . 1_455 ?
Br12 Pb3 Br3 92.58(19) . 1_455 ?
Br2 Pb3 Br3 167.95(13) . 1_455 ?
Br10 Pb3 Br5 87.99(15) . 1_455 ?
Br12 Pb3 Br5 175.49(14) . 1_455 ?
Br2 Pb3 Br5 84.84(17) . 1_455 ?
Br3 Pb3 Br5 83.11(17) 1_455 1_455 ?
Br10 Pb3 Br8 161.02(15) . 1_455 ?
Br12 Pb3 Br8 84.77(16) . 1_455 ?
Br2 Pb3 Br8 78.86(18) . 1_455 ?
Br3 Pb3 Br8 102.32(18) 1_455 1_455 ?
Br5 Pb3 Br8 97.43(15) 1_455 1_455 ?
Br7 Pb4 Br11 90.11(17) . . ?
Br7 Pb4 Br2 86.03(18) . . ?
Br11 Pb4 Br2 93.92(19) . . ?
Br7 Pb4 Br6 85.24(17) . . ?
Br11 Pb4 Br6 88.4(2) . . ?
Br2 Pb4 Br6 170.97(14) . . ?
Br7 Pb4 Br5 97.94(16) . . ?
Br11 Pb4 Br5 169.98(15) . . ?
Br2 Pb4 Br5 92.58(18) . . ?
Br6 Pb4 Br5 86.33(18) . . ?
Pb3 Br12 Pb1 99.39(19) . . ?
Pb4 Br11 Pb2 100.0(2) . 1_455 ?
Pb2 Br8 Pb1 165.60(18) . 1_655 ?
Pb2 Br8 Pb3 88.30(15) . 1_655 ?
Pb1 Br8 Pb3 90.42(15) 1_655 1_655 ?
Pb2 Br6 Pb4 99.99(19) . . ?
Pb4 Br5 Pb3 167.62(18) . 1_655 ?
Pb1 Br3 Pb3 99.64(18) . 1_655 ?
Pb4 Br2 Pb3 112.9(2) . . ?
Pb2 Br1 Pb1 113.4(2) . . ?
C1 N1 C14 113(2) . . ?
C1 N1 H1A 109.0 . . ?
C14 N1 H1A 109.0 . . ?
C1 N1 H1B 109.0 . . ?
C14 N1 H1B 109.0 . . ?
H1A N1 H1B 107.8 . . ?
C10 N3 H3A 109.5 . . ?
C10 N3 H3B 109.5 . . ?
H3A N3 H3B 109.5 . . ?
C10 N3 H3C 109.5 . . ?
H3A N3 H3C 109.5 . . ?
H3B N3 H3C 109.5 . . ?
C7 N4 H4D 109.5 . . ?
C7 N4 H4E 109.5 . . ?
H4D N4 H4E 109.5 . . ?
C7 N4 H4F 109.5 . . ?
H4D N4 H4F 109.5 . . ?
H4E N4 H4F 109.5 . . ?
C7 C18 C8 114(2) . . ?
C7 C18 H18A 108.7 . . ?
C8 C18 H18A 108.7 . . ?
C7 C18 H18B 108.7 . . ?
C8 C18 H18B 108.7 . . ?
H18A C18 H18B 107.6 . . ?
C7 C17 C3 110.6(18) . . ?
C7 C17 H17A 109.5 . . ?
C3 C17 H17A 109.5 . . ?
C7 C17 H17B 109.5 . . ?
C3 C17 H17B 109.5 . . ?
H17A C17 H17B 108.1 . . ?
C14 C16 C10 109(2) . . ?
C14 C16 H16A 109.8 . . ?
C10 C16 H16A 109.8 . . ?
C14 C16 H16B 109.8 . . ?
C10 C16 H16B 109.8 . . ?
H16A C16 H16B 108.3 . . ?
C1 C15 H15A 109.5 . . ?
C1 C15 H15B 109.5 . . ?
H15A C15 H15B 109.5 . . ?
C1 C15 H15C 109.5 . . ?
H15A C15 H15C 109.5 . . ?
H15B C15 H15C 109.5 . . ?
C16 C14 C9 119(2) . . ?
C16 C14 N1 114(2) . . ?
C9 C14 N1 100(2) . . ?
C16 C14 C11 116(3) . . ?
C9 C14 C11 104(2) . . ?
N1 C14 C11 102(2) . . ?
C3 C13 H13A 109.5 . . ?
C3 C13 H13B 109.5 . . ?
H13A C13 H13B 109.5 . . ?
C3 C13 H13C 109.5 . . ?
H13A C13 H13C 109.5 . . ?
H13B C13 H13C 109.5 . . ?
C1 C12 H12A 109.5 . . ?
C1 C12 H12B 109.5 . . ?
H12A C12 H12B 109.5 . . ?
C1 C12 H12C 109.5 . . ?
H12A C12 H12C 109.5 . . ?
H12B C12 H12C 109.5 . . ?
C14 C11 H11A 109.5 . . ?
C14 C11 H11B 109.5 . . ?
H11A C11 H11B 109.5 . . ?
C14 C11 H11C 109.5 . . ?
H11A C11 H11C 109.5 . . ?
H11B C11 H11C 109.5 . . ?
N3 C10 C16 100.2(18) . . ?
N3 C10 C2 95.5(19) . . ?
C16 C10 C2 97.5(19) . . ?
C14 C9 H9A 109.5 . . ?
C14 C9 H9B 109.5 . . ?
H9A C9 H9B 109.5 . . ?
C14 C9 H9C 109.5 . . ?
H9A C9 H9C 109.5 . . ?
H9B C9 H9C 109.5 . . ?
C3 N2 C8 130(2) . . ?
C3 N2 H2C 104.7 . . ?
C8 N2 H2C 104.7 . . ?
C3 N2 H2D 104.7 . . ?
C8 N2 H2D 104.7 . . ?
H2C N2 H2D 105.7 . . ?
C6 C8 C18 115(3) . . ?
C6 C8 N2 112(3) . . ?
C18 C8 N2 110(3) . . ?
C6 C8 C5 106(3) . . ?
C18 C8 C5 106(3) . . ?
N2 C8 C5 107(2) . . ?
C18 C7 C17 118.8(18) . . ?
C18 C7 N4 112.7(15) . . ?
C17 C7 N4 108.2(15) . . ?
C8 C6 H6A 109.5 . . ?
C8 C6 H6B 109.5 . . ?
H6A C6 H6B 109.5 . . ?
C8 C6 H6C 109.5 . . ?
H6A C6 H6C 109.5 . . ?
H6B C6 H6C 109.5 . . ?
C8 C5 H5A 109.5 . . ?
C8 C5 H5B 109.5 . . ?
H5A C5 H5B 109.5 . . ?
C8 C5 H5C 109.5 . . ?
H5A C5 H5C 109.5 . . ?
H5B C5 H5C 109.5 . . ?
C3 C4 H4A 109.5 . . ?
C3 C4 H4B 109.5 . . ?
H4A C4 H4B 109.5 . . ?
C3 C4 H4C 109.5 . . ?
H4A C4 H4C 109.5 . . ?
H4B C4 H4C 109.5 . . ?
C13 C3 N2 120(3) . . ?
C13 C3 C4 112(3) . . ?
N2 C3 C4 110(2) . . ?
C13 C3 C17 108(2) . . ?
N2 C3 C17 100(2) . . ?
C4 C3 C17 104.9(19) . . ?
C1 C2 C10 107(2) . . ?
C1 C2 H2A 110.4 . . ?
C10 C2 H2A 110.4 . . ?
C1 C2 H2B 110.4 . . ?
C10 C2 H2B 110.4 . . ?
H2A C2 H2B 108.6 . . ?
C12 C1 C2 119(3) . . ?
C12 C1 N1 114(2) . . ?
C2 C1 N1 102(2) . . ?
C12 C1 C15 111(3) . . ?
C2 C1 C15 108(3) . . ?
N1 C1 C15 101(2) . . ?

loop_
_geom_bond_atom_site_label_1
_geom_bond_atom_site_label_2
_geom_bond_distance
_geom_bond_site_symmetry_2
_geom_bond_publ_flag
Pb1 Br3 2.894(6) . ?
Pb1 Br9 2.923(7) . ?
Pb1 Br1 3.043(6) . ?
Pb1 Br12 3.058(5) . ?
Pb1 Br8 3.196(6) 1_455 ?
Pb2 Br4 2.803(7) . ?
Pb2 Br6 2.899(6) . ?
Pb2 Br1 2.965(6) . ?
Pb2 Br11 3.047(6) 1_655 ?
Pb2 Br8 3.178(6) . ?
Pb3 Br10 2.891(7) . ?
Pb3 Br12 2.902(6) . ?
Pb3 Br2 3.016(6) . ?
Pb3 Br3 3.066(6) 1_455 ?
Pb3 Br5 3.200(6) 1_455 ?
Pb3 Br8 3.210(6) 1_455 ?
Pb4 Br7 2.784(7) . ?
Pb4 Br11 2.916(6) . ?
Pb4 Br2 2.998(6) . ?
Pb4 Br6 3.068(6) . ?
Pb4 Br5 3.162(6) . ?
Br11 Pb2 3.047(6) 1_455 ?
Br8 Pb1 3.196(6) 1_655 ?
Br8 Pb3 3.210(6) 1_655 ?
Br5 Pb3 3.200(6) 1_655 ?
Br3 Pb3 3.066(6) 1_655 ?
N1 C1 1.57(3) . ?
N1 C14 1.64(4) . ?
N1 H1A 0.9000 . ?
N1 H1B 0.9000 . ?
N3 C10 1.45(3) . ?
N3 H3A 0.8900 . ?
N3 H3B 0.8900 . ?
N3 H3C 0.8900 . ?
N4 C7 1.556(15) . ?
N4 H4D 0.8900 . ?
N4 H4E 0.8900 . ?
N4 H4F 0.8900 . ?
C18 C7 1.48(3) . ?
C18 C8 1.45(5) . ?
C18 H18A 0.9700 . ?
C18 H18B 0.9700 . ?
C17 C7 1.47(3) . ?
C17 C3 1.69(3) . ?
C17 H17A 0.9700 . ?
C17 H17B 0.9700 . ?
C16 C14 1.32(3) . ?
C16 C10 1.64(3) . ?
C16 H16A 0.9700 . ?
C16 H16B 0.9700 . ?
C15 C1 1.58(4) . ?
C15 H15A 0.9600 . ?
C15 H15B 0.9600 . ?
C15 H15C 0.9600 . ?
C14 C9 1.52(3) . ?
C14 C11 1.74(4) . ?
C13 C3 1.41(4) . ?
C13 H13A 0.9600 . ?
C13 H13B 0.9600 . ?
C13 H13C 0.9600 . ?
C12 C1 1.40(4) . ?
C12 H12A 0.9600 . ?
C12 H12B 0.9600 . ?
C12 H12C 0.9600 . ?
C11 H11A 0.9600 . ?
C11 H11B 0.9600 . ?
C11 H11C 0.9600 . ?
C10 C2 1.65(4) . ?
C9 H9A 0.9600 . ?
C9 H9B 0.9600 . ?
C9 H9C 0.9600 . ?
N2 C3 1.45(4) . ?
N2 C8 1.51(4) . ?
N2 H2C 0.9000 . ?
N2 H2D 0.9000 . ?
C8 C6 1.47(5) . ?
C8 C5 1.69(4) . ?
C6 H6A 0.9600 . ?
C6 H6B 0.9600 . ?
C6 H6C 0.9600 . ?
C5 H5A 0.9600 . ?
C5 H5B 0.9600 . ?
C5 H5C 0.9600 . ?
C4 C3 1.59(4) . ?
C4 H4A 0.9600 . ?
C4 H4B 0.9600 . ?
C4 H4C 0.9600 . ?
C2 C1 1.59(5) . ?
C2 H2A 0.9700 . ?
C2 H2B 0.9700 . ?
